data_4115877
loop_
_publ_author_name
'Kazushi Shiren'
'Seiji Ogo'
'Shuhei Fujinami'
'Hideki Hayashi'
'Masatatsu Suzuki'
'Akira Uehara'
'Yoshihito Watanabe'
'Yoshihiko Moro-oka'

_publ_contact_author
;
    Masatatsu Suzuki
 Department of Chemistry, Faculty of Science, Kanazawa University, Kakuma-
mati, Kanazawa 920-1192, Japan
;
_publ_contact_author_email ' suzuki@cacheibm.s.kanazawa-u.ac.jp '
_publ_contact_author_fax ' +81-76-264-5742 '
_publ_contact_author_phone ' +81-76-264-5701 '
_publ_section_title
;
 Synthesis, Structures, and Properties of Bis(\m-oxo)nickel(III) and
 Bis(\m-superoxo)nickel(II) Complexes: An Unusual Conversion of a
 NiIII2(\m-O)2 Core into a NiII2(\m-OO)2 Core by H2O2 and Oxygenation of
 Ligand
;
_journal_name_full 'Journal of the American Chemical Society'
_journal_page_first 254
_journal_page_last 262
_journal_paper_doi 10.1021/ja990311d
_journal_volume 122
_journal_year 2000
_chemical_formula_sum 'C48 H72 B2 F8 N8 Ni2 O10'
_chemical_formula_weight 1212.15
_space_group_IT_number 14
_symmetry_cell_setting monoclinic
_symmetry_Int_Tables_number 14
_symmetry_space_group_name_Hall '-P 2yn'
_symmetry_space_group_name_H-M 'P 1 21/n 1'
_audit_creation_date 'Wed Feb 10 14:23:40 1999'
_audit_creation_method 'from TEXRAY.INF file'
_cell_angle_alpha 90
_cell_angle_beta 104.17(2)
_cell_angle_gamma 90
_cell_formula_units_Z 2
_cell_length_a 13.301(6)
_cell_length_b 15.638(8)
_cell_length_c 13.857(4)
_cell_measurement_reflns_used 0
_cell_measurement_temperature 157
_cell_measurement_theta_max 0.0
_cell_measurement_theta_min 0.0
_cell_volume 2795(2)
_computing_cell_refinement 'MSC/AFC Diffractometer Control'
_computing_data_collection 'MSC/AFC Diffractometer Control'
_computing_data_reduction teXsan
_computing_publication_material teXsan
_computing_structure_refinement teXsan
_computing_structure_solution SHELXS86
_diffrn_ambient_temperature 157
_diffrn_measurement_device 'Rigaku RAXISIV'
_diffrn_orient_matrix_UB_11 0.00000
_diffrn_orient_matrix_UB_12 0.00000
_diffrn_orient_matrix_UB_13 0.00000
_diffrn_orient_matrix_UB_21 0.00000
_diffrn_orient_matrix_UB_22 0.00000
_diffrn_orient_matrix_UB_23 0.00000
_diffrn_orient_matrix_UB_31 0.00000
_diffrn_orient_matrix_UB_32 0.00000
_diffrn_orient_matrix_UB_33 0.00000
_diffrn_radiation_detector 'Imaging Plate'
_diffrn_radiation_monochromator graphite
_diffrn_radiation_source 'Rigaku rotating anode'
_diffrn_radiation_type 'Mo K\a'
_diffrn_radiation_wavelength 0.7107
_diffrn_reflns_av_R_equivalents 0.000
_diffrn_reflns_av_sigmaI/netI 0.123
_diffrn_reflns_limit_h_max 16
_diffrn_reflns_limit_h_min 0
_diffrn_reflns_limit_k_max 19
_diffrn_reflns_limit_k_min 0
_diffrn_reflns_limit_l_max 16
_diffrn_reflns_limit_l_min -16
_diffrn_reflns_number 4544
_diffrn_reflns_reduction_process 'Lp corrections applied'
_diffrn_reflns_theta_max 25.65
_diffrn_reflns_theta_min 0.00
_diffrn_standards_decay_% 0.00
_diffrn_standards_interval_count 0
_diffrn_standards_number 0
_exptl_absorpt_coefficient_mu 7.62
_exptl_absorpt_correction_type none
_exptl_crystal_colour black
_exptl_crystal_density_diffrn 1.440
_exptl_crystal_description block
_exptl_crystal_F_000 1268.00
_exptl_crystal_size_max 0.60
_exptl_crystal_size_mid 0.50
_exptl_crystal_size_min 0.40
_refine_diff_density_max 1.02
_refine_diff_density_min -0.70
_refine_ls_extinction_coef 0.002(2)
_refine_ls_extinction_method 'Zachariasen(1967) type 2 gaussian isotropic'
_refine_ls_goodness_of_fit_obs 1.683
_refine_ls_hydrogen_treatment noref
_refine_ls_matrix_type full
_refine_ls_number_constraints 0
_refine_ls_number_parameters 353
_refine_ls_number_reflns 3386
_refine_ls_number_restraints 0
_refine_ls_R_factor_obs 0.0836
_refine_ls_shift/esd_max 0.0000
_refine_ls_shift/esd_mean 0.0000
_refine_ls_structure_factor_coef F
_refine_ls_weighting_details 'w = 1/[\s^2^(Fo) + 0.00226|Fo|^2^]'
_refine_ls_weighting_scheme calc
_refine_ls_wR_factor_obs 0.1218
_reflns_number_observed 3386
_reflns_number_total 4544
_reflns_observed_criterion >3.0sigma(I)
_cod_data_source_file ja990311d_2.cif
_cod_data_source_block Report_of_[Ni2(O2)2(Me3-tpa)2](BPh4)2.6CH3OH_(2)
_cod_depositor_comments
;
The following automatic conversions were performed:

'_refine_ls_weighting_scheme' value 'w = 1/[\s^2^(Fo) +
0.00226|Fo|^2^]' was changed to 'calc'. New tag
'_refine_ls_weighting_details' was created. The value of the new tag
was set to 'w = 1/[\s^2^(Fo) + 0.00226|Fo|^2^]'.

Automatic conversion script
Id: cif_fix_values 3143 2015-03-26 13:38:13Z robertas 
;
_cod_original_cell_volume 2794(1)
_cod_original_sg_symbol_H-M 'P 21/n '
_cod_original_formula_sum 'C48 H72 B2 F8 N8 O10 Ni2 '
_cod_database_code 4115877

loop_
_symmetry_equiv_pos_as_xyz
x,y,z
1/2-x,1/2+y,1/2-z
-x,-y,-z
1/2+x,1/2-y,1/2+z

loop_
_atom_site_aniso_label
_atom_site_aniso_U_11
_atom_site_aniso_U_22
_atom_site_aniso_U_33
_atom_site_aniso_U_12
_atom_site_aniso_U_13
_atom_site_aniso_U_23
Ni1 0.0292(5) 0.0304(5) 0.0339(5) -0.0003(3) 0.0100(3) -0.0020(3)
F1 0.065(5) 0.092(5) 0.147(6) -0.010(3) 0.026(4) -0.038(4)
F2 0.058(4) 0.078(4) 0.057(3) 0.008(2) 0.027(2) 0.013(2)
F3 0.188(10) 0.043(4) 0.221(8) -0.007(4) 0.164(7) -0.021(4)
F4 0.097(7) 0.27(1) 0.092(4) -0.021(7) 0.024(4) 0.095(6)
O1 0.034(3) 0.039(3) 0.040(2) -0.003(2) 0.011(2) -0.002(2)
O2 0.037(3) 0.035(3) 0.035(2) -0.003(2) 0.013(2) -0.008(2)
O3 0.070(5) 0.063(4) 0.057(3) -0.002(3) 0.025(3) 0.009(3)
O4 0.061(5) 0.065(5) 0.107(5) 0.001(3) 0.007(4) 0.018(4)
O5 0.070(5) 0.063(4) 0.070(3) -0.008(3) 0.010(3) -0.004(3)
N1 0.035(4) 0.040(3) 0.032(3) -0.002(2) 0.010(2) -0.007(2)
N2 0.031(3) 0.034(3) 0.037(3) 0.002(2) 0.009(2) -0.002(2)
N3 0.030(3) 0.033(3) 0.039(3) -0.001(2) 0.011(2) -0.001(2)
N4 0.037(4) 0.037(3) 0.033(3) -0.002(2) 0.006(2) 0.001(2)
C1 0.046(5) 0.038(4) 0.038(3) 0.005(3) 0.013(3) -0.005(3)
C2 0.033(4) 0.039(4) 0.029(3) 0.001(3) 0.005(3) -0.002(3)
C3 0.046(5) 0.029(4) 0.043(3) 0.004(3) 0.013(3) -0.003(3)
C4 0.055(6) 0.037(4) 0.048(4) 0.009(3) 0.009(4) -0.001(3)
C5 0.047(5) 0.045(4) 0.043(4) -0.002(3) 0.007(3) 0.001(3)
C6 0.037(4) 0.037(4) 0.034(3) -0.003(3) 0.006(3) 0.003(3)
C7 0.051(5) 0.040(4) 0.055(4) -0.003(3) 0.022(4) 0.000(3)
C8 0.043(5) 0.042(4) 0.037(3) -0.002(3) 0.015(3) 0.003(3)
C9 0.040(4) 0.034(4) 0.034(3) -0.002(3) 0.006(3) 0.003(3)
C10 0.051(5) 0.042(4) 0.040(3) -0.003(3) 0.014(3) -0.004(3)
C11 0.049(5) 0.056(5) 0.043(4) -0.002(4) -0.002(4) -0.001(3)
C12 0.036(4) 0.050(5) 0.047(4) 0.003(3) -0.003(3) 0.003(3)
C13 0.038(4) 0.035(4) 0.042(3) -0.002(3) 0.007(3) -0.003(3)
C14 0.038(5) 0.057(5) 0.049(4) 0.001(3) 0.005(3) -0.008(3)
C15 0.030(4) 0.046(4) 0.038(3) -0.006(3) 0.016(3) -0.001(3)
C16 0.035(4) 0.047(4) 0.038(3) -0.005(3) 0.010(3) -0.005(3)
C17 0.033(4) 0.063(5) 0.049(4) 0.001(4) 0.009(3) -0.007(4)
C18 0.036(5) 0.079(6) 0.053(4) 0.004(4) -0.002(4) 0.001(4)
C19 0.049(5) 0.064(5) 0.042(4) 0.005(4) 0.001(4) 0.002(3)
C20 0.042(5) 0.043(4) 0.037(3) 0.004(3) 0.006(3) -0.005(3)
C21 0.058(6) 0.043(4) 0.047(4) 0.005(4) 0.018(4) 0.003(3)
C22 0.052(6) 0.061(6) 0.070(5) 0.004(4) 0.017(4) 0.010(4)
C23 0.062(7) 0.076(7) 0.081(6) 0.001(5) 0.024(5) 0.013(5)
C24 0.062(7) 0.054(5) 0.077(6) 0.003(4) 0.017(5) 0.000(4)
B1 0.056(7) 0.049(5) 0.056(5) -0.002(4) 0.028(5) 0.001(4)

loop_
_atom_site_label
_atom_site_fract_x
_atom_site_fract_y
_atom_site_fract_z
_atom_site_U_iso_or_equiv
_atom_site_thermal_displace_type
_atom_site_calc_flag
_atom_site_occupancy
Ni1 0.50503(7) 0.39276(5) 0.42784(6) 0.0308(2) Uani d 1.00
F1 0.3335(5) 0.0411(4) 0.6781(6) 0.101(3) Uani d 1.00
F2 0.4814(4) 0.1135(3) 0.6869(3) 0.062(2) Uani d 1.00
F3 0.3501(8) 0.1660(4) 0.7465(7) 0.131(4) Uani d 1.00
F4 0.4449(7) 0.0553(7) 0.8204(5) 0.153(4) Uani d 1.00
O1 0.4236(4) 0.4397(3) 0.5153(3) 0.037(1) Uani d 1.00
O2 0.4814(4) 0.4836(3) 0.5927(3) 0.035(1) Uani d 1.00
O3 1.1054(6) 0.3052(4) 0.6071(4) 0.062(2) Uani d 1.00
O4 0.5821(6) 0.3280(4) 0.9705(5) 0.080(2) Uani d 1.00
O5 0.8837(6) 0.1934(4) 0.3606(4) 0.069(2) Uani d 1.00
N1 0.5994(5) 0.3673(4) 0.3348(4) 0.035(2) Uani d 1.00
N2 0.4826(4) 0.2600(3) 0.4242(4) 0.034(1) Uani d 1.00
N3 0.3867(5) 0.3971(3) 0.2818(4) 0.033(1) Uani d 1.00
N4 0.6545(5) 0.3744(4) 0.5330(4) 0.036(2) Uani d 1.00
C1 0.6186(6) 0.2744(5) 0.3335(5) 0.040(2) Uani d 1.00
C2 0.5440(6) 0.2216(4) 0.3741(4) 0.034(2) Uani d 1.00
C3 0.5468(6) 0.1332(4) 0.3620(5) 0.039(2) Uani d 1.00
C4 0.4808(7) 0.0835(5) 0.4035(5) 0.047(2) Uani d 1.00
C5 0.4188(7) 0.1227(5) 0.4527(5) 0.046(2) Uani d 1.00
C6 0.4190(6) 0.2103(4) 0.4630(4) 0.037(2) Uani d 1.00
C7 0.3466(7) 0.2524(5) 0.5162(6) 0.047(2) Uani d 1.00
C8 0.5518(6) 0.4014(4) 0.2354(5) 0.040(2) Uani d 1.00
C9 0.4367(6) 0.3854(4) 0.2066(5) 0.036(2) Uani d 1.00
C10 0.3840(7) 0.3702(5) 0.1099(5) 0.044(2) Uani d 1.00
C11 0.2765(7) 0.3688(5) 0.0858(5) 0.052(2) Uani d 1.00
C12 0.2260(6) 0.3836(5) 0.1602(6) 0.046(2) Uani d 1.00
C13 0.2822(6) 0.3972(4) 0.2568(5) 0.039(2) Uani d 1.00
C14 0.2279(7) 0.4100(5) 0.3370(6) 0.049(2) Uani d 1.00
C15 0.6977(6) 0.4143(5) 0.3781(5) 0.037(2) Uani d 1.00
C16 0.7303(6) 0.3909(4) 0.4876(5) 0.040(2) Uani d 1.00
C17 0.8346(7) 0.3845(5) 0.5330(5) 0.048(2) Uani d 1.00
C18 0.8634(7) 0.3635(6) 0.6329(6) 0.058(3) Uani d 1.00
C19 0.7855(7) 0.3439(6) 0.6797(5) 0.054(2) Uani d 1.00
C20 0.6812(6) 0.3499(5) 0.6293(5) 0.041(2) Uani d 1.00
C21 0.5980(7) 0.3245(5) 0.6808(5) 0.048(2) Uani d 1.00
C22 1.1217(8) 0.3806(6) 0.5606(7) 0.061(3) Uani d 1.00
C23 0.6158(9) 0.4115(7) 0.9644(7) 0.072(3) Uani d 1.00
C24 0.8370(8) 0.1311(6) 0.2892(7) 0.064(3) Uani d 1.00
B1 0.4056(9) 0.0923(6) 0.7364(7) 0.051(3) Uani d 1.00
H1 0.6145 0.2573 0.2658 0.0472 Uiso calc 1.00
H2 0.6877 0.2641 0.3715 0.0472 Uiso calc 1.00
H3 0.5901 0.1074 0.3247 0.0451 Uiso calc 1.00
H4 0.4823 0.0231 0.3979 0.0538 Uiso calc 1.00
H5 0.3725 0.0888 0.4823 0.0551 Uiso calc 1.00
H6 0.3063 0.2084 0.5382 0.0581 Uiso calc 1.00
H7 0.3011 0.2889 0.4718 0.0581 Uiso calc 1.00
H8 0.3849 0.2823 0.5715 0.0581 Uiso calc 1.00
H9 0.5808 0.3715 0.1890 0.0473 Uiso calc 1.00
H10 0.5643 0.4595 0.2345 0.0473 Uiso calc 1.00
H11 0.4206 0.3651 0.0603 0.0537 Uiso calc 1.00
H12 0.2380 0.3600 0.0189 0.0633 Uiso calc 1.00
H13 0.1526 0.3866 0.1451 0.0601 Uiso calc 1.00
H14 0.1549 0.4127 0.3093 0.0612 Uiso calc 1.00
H15 0.2450 0.3679 0.3848 0.0612 Uiso calc 1.00
H16 0.2482 0.4659 0.3684 0.0612 Uiso calc 1.00
H17 0.7493 0.3936 0.3465 0.0463 Uiso calc 1.00
H18 0.6885 0.4718 0.3715 0.0463 Uiso calc 1.00
H19 0.8847 0.3955 0.4987 0.0591 Uiso calc 1.00
H20 0.9346 0.3620 0.6668 0.0647 Uiso calc 1.00
H21 0.8029 0.3279 0.7478 0.0646 Uiso calc 1.00
H22 0.6317 0.3107 0.7471 0.0587 Uiso calc 1.00
H23 0.5644 0.2763 0.6470 0.0587 Uiso calc 1.00
H24 0.5515 0.3700 0.6784 0.0587 Uiso calc 1.00
H25 1.0969 0.3808 0.4899 0.0705 Uiso calc 1.00
H26 1.1940 0.3977 0.5760 0.0705 Uiso calc 1.00
H27 1.0859 0.4294 0.5843 0.0705 Uiso calc 1.00
H28 0.5645 0.4452 0.9220 0.0870 Uiso calc 1.00
H29 0.6763 0.4101 0.9367 0.0870 Uiso calc 1.00
H30 0.6360 0.4368 1.0283 0.0870 Uiso calc 1.00
H31 0.8915 0.1035 0.2624 0.0778 Uiso calc 1.00
H32 0.7882 0.1543 0.2366 0.0778 Uiso calc 1.00
H33 0.8071 0.0856 0.3198 0.0778 Uiso calc 1.00

loop_
_atom_type_symbol
_atom_type_oxidation_number
_atom_type_number_in_cell
_atom_type_scat_dispersion_real
_atom_type_scat_dispersion_imag
_atom_type_scat_source
Ni 0 4 0.339 1.112
;International Tables for Crystallography
(1992, Vol. C, Tables 4.2.6.8 and 6.1.1.1)
;
C 0 96 0.003 0.002
;International Tables for Crystallography
(1992, Vol. C, Tables 4.2.6.8 and 6.1.1.1)
;
H 0 144 0.000 0.000
;International Tables for Crystallography
(1992, Vol. C, Table 6.1.1.2)
;
O 0 20 0.011 0.006
;International Tables for Crystallography
(1992, Vol. C, Tables 4.2.6.8 and 6.1.1.1)
;
B 0 4 0.001 0.001
;International Tables for Crystallography
(1992, Vol. C, Tables 4.2.6.8 and 6.1.1.1)
;
F 0 16 0.017 0.010
;International Tables for Crystallography
(1992, Vol. C, Tables 4.2.6.8 and 6.1.1.1)
;
N 0 16 0.006 0.003
;International Tables for Crystallography
(1992, Vol. C, Tables 4.2.6.8 and 6.1.1.1)
;

loop_
_geom_angle_atom_site_label_1
_geom_angle_atom_site_label_2
_geom_angle_atom_site_label_3
_geom_angle
_geom_angle_site_symmetry_1
_geom_angle_site_symmetry_2
_geom_angle_site_symmetry_3
_geom_angle_publ_flag
O1 NI1 O2 78.8(2) 1_555 1_555 3_666 yes
O1 NI1 N1 169.1(2) 1_555 1_555 1_555 yes
O1 NI1 N2 106.8(2) 1_555 1_555 1_555 yes
O1 NI1 N3 100.1(2) 1_555 1_555 1_555 yes
O1 NI1 N4 100.8(2) 1_555 1_555 1_555 yes
O2 NI1 N1 90.5(2) 3_666 1_555 1_555 yes
O2 NI1 N2 170.6(2) 3_666 1_555 1_555 yes
O2 NI1 N3 84.7(2) 3_666 1_555 1_555 yes
O2 NI1 N4 97.2(2) 3_666 1_555 1_555 yes
N1 NI1 N2 84.1(2) 1_555 1_555 1_555 yes
N1 NI1 N3 80.8(2) 1_555 1_555 1_555 yes
N1 NI1 N4 78.2(2) 1_555 1_555 1_555 yes
N2 NI1 N3 86.8(2) 1_555 1_555 1_555 yes
N2 NI1 N4 89.2(2) 1_555 1_555 1_555 yes
N3 NI1 N4 158.9(2) 1_555 1_555 1_555 yes
NI1 O1 O2 113.0(4) 1_555 1_555 1_555 yes
NI1 O2 O1 116.1(3) 3_666 1_555 1_555 yes
NI1 N1 C1 109.5(5) 1_555 1_555 1_555 yes
NI1 N1 C8 109.2(5) 1_555 1_555 1_555 yes
NI1 N1 C15 105.2(4) 1_555 1_555 1_555 yes
C1 N1 C8 112.6(5) 1_555 1_555 1_555 yes
C1 N1 C15 110.7(6) 1_555 1_555 1_555 yes
C8 N1 C15 109.4(6) 1_555 1_555 1_555 yes
NI1 N2 C2 110.9(5) 1_555 1_555 1_555 yes
NI1 N2 C6 131.2(5) 1_555 1_555 1_555 yes
C2 N2 C6 117.9(6) 1_555 1_555 1_555 yes
NI1 N3 C9 108.4(4) 1_555 1_555 1_555 yes
NI1 N3 C13 133.2(5) 1_555 1_555 1_555 yes
C9 N3 C13 117.7(5) 1_555 1_555 1_555 yes
NI1 N4 C16 109.3(4) 1_555 1_555 1_555 yes
NI1 N4 C20 132.5(6) 1_555 1_555 1_555 yes
C16 N4 C20 118.2(6) 1_555 1_555 1_555 yes
N1 C1 C2 113.9(6) 1_555 1_555 1_555 yes
N1 C1 H1 108.5(6) 1_555 1_555 1_555 no
N1 C1 H2 107.8(6) 1_555 1_555 1_555 no
C2 C1 H1 109.1(6) 1_555 1_555 1_555 no
C2 C1 H2 109.6(6) 1_555 1_555 1_555 no
H1 C1 H2 107.8(8) 1_555 1_555 1_555 no
N2 C2 C1 119.4(6) 1_555 1_555 1_555 yes
N2 C2 C3 123.1(7) 1_555 1_555 1_555 yes
C1 C2 C3 117.5(7) 1_555 1_555 1_555 yes
C2 C3 C4 117.6(7) 1_555 1_555 1_555 yes
C2 C3 H3 121.5(8) 1_555 1_555 1_555 no
C4 C3 H3 120.8(7) 1_555 1_555 1_555 no
C3 C4 C5 118.8(7) 1_555 1_555 1_555 yes
C3 C4 H4 119.5(9) 1_555 1_555 1_555 no
C5 C4 H4 121.7(9) 1_555 1_555 1_555 no
C4 C5 C6 121.4(8) 1_555 1_555 1_555 yes
C4 C5 H5 119.8(8) 1_555 1_555 1_555 no
C6 C5 H5 118.8(8) 1_555 1_555 1_555 no
N2 C6 C5 121.1(7) 1_555 1_555 1_555 yes
N2 C6 C7 118.8(6) 1_555 1_555 1_555 yes
C5 C6 C7 120.1(7) 1_555 1_555 1_555 yes
C6 C7 H6 108.3(7) 1_555 1_555 1_555 no
C6 C7 H7 109.3(7) 1_555 1_555 1_555 no
C6 C7 H8 109.5(8) 1_555 1_555 1_555 no
H6 C7 H7 108.7(8) 1_555 1_555 1_555 no
H6 C7 H8 109.3(8) 1_555 1_555 1_555 no
H7 C7 H8 111.6(8) 1_555 1_555 1_555 no
N1 C8 C9 111.4(6) 1_555 1_555 1_555 yes
N1 C8 H9 107.5(6) 1_555 1_555 1_555 no
N1 C8 H10 109.5(6) 1_555 1_555 1_555 no
C9 C8 H9 107.1(6) 1_555 1_555 1_555 no
C9 C8 H10 109.6(7) 1_555 1_555 1_555 no
H9 C8 H10 111.7(8) 1_555 1_555 1_555 no
N3 C9 C8 115.1(5) 1_555 1_555 1_555 yes
N3 C9 C10 122.4(7) 1_555 1_555 1_555 yes
C8 C9 C10 122.0(7) 1_555 1_555 1_555 yes
C9 C10 C11 119.2(8) 1_555 1_555 1_555 yes
C9 C10 H11 119.8(8) 1_555 1_555 1_555 no
C11 C10 H11 120.9(7) 1_555 1_555 1_555 no
C10 C11 C12 118.7(7) 1_555 1_555 1_555 yes
C10 C11 H12 120.9(9) 1_555 1_555 1_555 no
C12 C11 H12 120.4(9) 1_555 1_555 1_555 no
C11 C12 C13 120.2(8) 1_555 1_555 1_555 yes
C11 C12 H13 120.4(7) 1_555 1_555 1_555 no
C13 C12 H13 119.4(9) 1_555 1_555 1_555 no
N3 C13 C12 121.9(8) 1_555 1_555 1_555 yes
N3 C13 C14 118.0(6) 1_555 1_555 1_555 yes
C12 C13 C14 120.1(7) 1_555 1_555 1_555 yes
C13 C14 H14 109.8(7) 1_555 1_555 1_555 no
C13 C14 H15 111.3(8) 1_555 1_555 1_555 no
C13 C14 H16 108.6(8) 1_555 1_555 1_555 no
H14 C14 H15 111.7(9) 1_555 1_555 1_555 no
H14 C14 H16 106.3(8) 1_555 1_555 1_555 no
H15 C14 H16 108.9(7) 1_555 1_555 1_555 no
N1 C15 C16 106.9(6) 1_555 1_555 1_555 yes
N1 C15 H17 107.8(6) 1_555 1_555 1_555 no
N1 C15 H18 111.3(7) 1_555 1_555 1_555 no
C16 C15 H17 108.4(6) 1_555 1_555 1_555 no
C16 C15 H18 109.7(6) 1_555 1_555 1_555 no
H17 C15 H18 112.6(7) 1_555 1_555 1_555 no
N4 C16 C15 116.9(6) 1_555 1_555 1_555 yes
N4 C16 C17 124.2(6) 1_555 1_555 1_555 yes
C15 C16 C17 118.8(7) 1_555 1_555 1_555 yes
C16 C17 C18 118.3(8) 1_555 1_555 1_555 yes
C16 C17 H19 121.6(7) 1_555 1_555 1_555 no
C18 C17 H19 120.1(8) 1_555 1_555 1_555 no
C17 C18 C19 117.8(7) 1_555 1_555 1_555 yes
C17 C18 H20 119.9(10) 1_555 1_555 1_555 no
C19 C18 H20 122.3(8) 1_555 1_555 1_555 no
C18 C19 C20 121.2(7) 1_555 1_555 1_555 yes
C18 C19 H21 119.7(8) 1_555 1_555 1_555 no
C20 C19 H21 119.1(10) 1_555 1_555 1_555 no
N4 C20 C19 120.2(8) 1_555 1_555 1_555 yes
N4 C20 C21 119.7(6) 1_555 1_555 1_555 yes
C19 C20 C21 120.0(6) 1_555 1_555 1_555 yes
C20 C21 H22 107.0(8) 1_555 1_555 1_555 no
C20 C21 H23 106.8(7) 1_555 1_555 1_555 no
C20 C21 H24 109.7(7) 1_555 1_555 1_555 no
H22 C21 H23 110.9(7) 1_555 1_555 1_555 no
H22 C21 H24 111.1(8) 1_555 1_555 1_555 no
H23 C21 H24 111.2(9) 1_555 1_555 1_555 no
O3 C22 H25 115.2(8) 1_555 1_555 1_555 no
O3 C22 H26 113.1(8) 1_555 1_555 1_555 no
O3 C22 H27 110.9(9) 1_555 1_555 1_555 no
H25 C22 H26 107(1) 1_555 1_555 1_555 no
H25 C22 H27 105.3(8) 1_555 1_555 1_555 no
H26 C22 H27 104.1(8) 1_555 1_555 1_555 no
O4 C23 H28 111.6(10) 1_555 1_555 1_555 no
O4 C23 H29 108(1) 1_555 1_555 1_555 no
O4 C23 H30 111.0(9) 1_555 1_555 1_555 no
H28 C23 H29 108.0(10) 1_555 1_555 1_555 no
H28 C23 H30 110(1) 1_555 1_555 1_555 no
H29 C23 H30 107(1) 1_555 1_555 1_555 no
O5 C24 H31 109.0(9) 1_555 1_555 1_555 no
O5 C24 H32 112.6(9) 1_555 1_555 1_555 no
O5 C24 H33 110.9(8) 1_555 1_555 1_555 no
H31 C24 H32 108.2(10) 1_555 1_555 1_555 no
H31 C24 H33 105.1(9) 1_555 1_555 1_555 no
H32 C24 H33 110(1) 1_555 1_555 1_555 no
F1 B1 F2 109.9(8) 1_555 1_555 1_555 yes
F1 B1 F3 103.5(9) 1_555 1_555 1_555 yes
F1 B1 F4 110.1(9) 1_555 1_555 1_555 yes
F2 B1 F3 108.6(8) 1_555 1_555 1_555 yes
F2 B1 F4 111.6(9) 1_555 1_555 1_555 yes
F3 B1 F4 112.8(9) 1_555 1_555 1_555 yes

loop_
_geom_bond_atom_site_label_1
_geom_bond_atom_site_label_2
_geom_bond_distance
_geom_bond_site_symmetry_1
_geom_bond_site_symmetry_2
_geom_bond_publ_flag
NI1 O1 1.956(5) 1_555 1_555 yes
NI1 O2 1.969(5) 1_555 3_666 yes
NI1 N1 2.047(6) 1_555 1_555 yes
NI1 N2 2.096(6) 1_555 1_555 yes
NI1 N3 2.240(5) 1_555 1_555 yes
NI1 N4 2.177(6) 1_555 1_555 yes
F1 B1 1.35(1) 1_555 1_555 yes
F2 B1 1.39(1) 1_555 1_555 yes
F3 B1 1.39(1) 1_555 1_555 yes
F4 B1 1.29(1) 1_555 1_555 yes
O1 O2 1.345(6) 1_555 1_555 yes
O3 C22 1.39(1) 1_555 1_555 yes
O4 C23 1.39(1) 1_555 1_555 yes
O5 C24 1.42(1) 1_555 1_555 yes
N1 C1 1.474(9) 1_555 1_555 yes
N1 C8 1.468(8) 1_555 1_555 yes
N1 C15 1.493(9) 1_555 1_555 yes
N2 C2 1.338(9) 1_555 1_555 yes
N2 C6 1.353(9) 1_555 1_555 yes
N3 C9 1.378(9) 1_555 1_555 yes
N3 C13 1.348(10) 1_555 1_555 yes
N4 C16 1.34(1) 1_555 1_555 yes
N4 C20 1.350(8) 1_555 1_555 yes
C1 C2 1.50(1) 1_555 1_555 yes
C1 H1 0.965 1_555 1_555 no
C1 H2 0.956 1_555 1_555 no
C2 C3 1.394(10) 1_555 1_555 yes
C3 C4 1.40(1) 1_555 1_555 yes
C3 H3 0.952 1_555 1_555 no
C4 C5 1.34(1) 1_555 1_555 yes
C4 H4 0.949 1_555 1_555 no
C5 C6 1.38(1) 1_555 1_555 yes
C5 H5 0.975 1_555 1_555 no
C6 C7 1.50(1) 1_555 1_555 yes
C7 H6 0.967 1_555 1_555 no
C7 H7 0.942 1_555 1_555 no
C7 H8 0.935 1_555 1_555 no
C8 C9 1.51(1) 1_555 1_555 yes
C8 H9 0.951 1_555 1_555 no
C8 H10 0.924 1_555 1_555 no
C9 C10 1.373(9) 1_555 1_555 yes
C10 C11 1.39(1) 1_555 1_555 yes
C10 H11 0.938 1_555 1_555 no
C11 C12 1.38(1) 1_555 1_555 yes
C11 H12 0.953 1_555 1_555 no
C12 C13 1.380(9) 1_555 1_555 yes
C12 H13 0.949 1_555 1_555 no
C13 C14 1.48(1) 1_555 1_555 yes
C14 H14 0.953 1_555 1_555 no
C14 H15 0.921 1_555 1_555 no
C14 H16 0.985 1_555 1_555 no
C15 C16 1.518(9) 1_555 1_555 yes
C15 H17 0.956 1_555 1_555 no
C15 H18 0.909 1_555 1_555 no
C16 C17 1.38(1) 1_555 1_555 yes
C17 C18 1.38(1) 1_555 1_555 yes
C17 H19 0.924 1_555 1_555 no
C18 C19 1.38(1) 1_555 1_555 yes
C18 H20 0.949 1_555 1_555 no
C19 C20 1.39(1) 1_555 1_555 yes
C19 H21 0.948 1_555 1_555 no
C20 C21 1.51(1) 1_555 1_555 yes
C21 H22 0.942 1_555 1_555 no
C21 H23 0.941 1_555 1_555 no
C21 H24 0.939 1_555 1_555 no
C22 H25 0.955 1_555 1_555 no
C22 H26 0.970 1_555 1_555 no
C22 H27 0.997 1_555 1_555 no
C23 H28 0.945 1_555 1_555 no
C23 H29 0.973 1_555 1_555 no
C23 H30 0.947 1_555 1_555 no
C24 H31 0.991 1_555 1_555 no
C24 H32 0.924 1_555 1_555 no
C24 H33 0.963 1_555 1_555 no

loop_
_geom_contact_atom_site_label_1
_geom_contact_atom_site_label_2
_geom_contact_distance
_geom_contact_site_symmetry_1
_geom_contact_site_symmetry_2
F1 C3 3.271(10) 1_555 3_656
F2 C5 3.151(8) 1_555 1_555
F2 C12 3.36(1) 1_555 4_555
F2 C6 3.369(7) 1_555 1_555
F2 C7 3.385(9) 1_555 1_555
F3 O5 2.681(9) 1_555 4_455
F3 C24 3.24(1) 1_555 4_455
F3 C15 3.29(1) 1_555 4_455
O3 O4 2.780(9) 1_555 4_554
O3 C1 3.340(8) 1_555 4_555
O4 O5 2.726(10) 1_555 4_455
